data_7230189
loop_
_publ_author_name
'Razzano, Vincenzo'
'Paolino, Marco'
'Reale, Annalisa'
'Giuliani, Germano'
'Donati, Alessandro'
'Giorgi, Gianluca'
'Artusi, Roberto'
'Caselli, Gianfranco'
'Visintin, Michela'
'Makovec, Francesco'
'Battiato, Salvatore'
'Samperi, Filippo'
'Villafiorita-Monteleone, Francesca'
'Botta, Chiara'
'Cappelli, Andrea'

_publ_section_title
;
 Poly-histidine grafting leading to fishbone-like architectures
;
_journal_issue 16
_journal_name_full 'RSC Advances'
_journal_page_first 8638
_journal_paper_doi 10.1039/C8RA00315G
_journal_volume 8
_journal_year 2018
_chemical_formula_moiety 'C39 H33 N2 O6, 2(C H Cl3), Cl'
_chemical_formula_sum 'C41 H35 Cl7 N2 O6'
_chemical_formula_weight 899.86
_chemical_name_systematic
'1,3-Bis[(E)-2-(methoxycarbonyl)-3-[6-(prop-2-ynyloxy)-naphthalen-2-yl]allyl]-1H-imidazol-3-ium chloride x 2CHCl3'
_space_group_crystal_system monoclinic
_space_group_IT_number 8
_space_group_name_Hall 'C -2y'
_space_group_name_H-M_alt 'C 1 m 1'
_symmetry_space_group_name_Hall 'C -2y'
_symmetry_space_group_name_H-M 'C 1 m 1'
_atom_sites_solution_hydrogens geom
_audit_creation_method SHELXL-2013
_audit_update_record
;
2016-09-17 deposited with the CCDC.
2018-02-19 downloaded from the CCDC.
;
_cell_angle_alpha 90
_cell_angle_beta 104.290(11)
_cell_angle_gamma 90
_cell_formula_units_Z 2
_cell_length_a 10.2450(13)
_cell_length_b 25.069(2)
_cell_length_c 8.5267(9)
_cell_measurement_reflns_used 1800
_cell_measurement_temperature 293(2)
_cell_measurement_theta_max 28.8975
_cell_measurement_theta_min 2.2019
_cell_volume 2122.2(4)
_computing_cell_refinement
;
CrysAlisPro, Oxford Diffraction Ltd.,
Version 1.171.33.42 (release 29-05-2009 CrysAlis171 .NET)
(compiled May 29 2009,17:40:42)
;
_computing_data_collection
;
CrysAlisPro, Oxford Diffraction Ltd.,
Version 1.171.33.42 (release 29-05-2009 CrysAlis171 .NET)
(compiled May 29 2009,17:40:42)
;
_computing_data_reduction
;
CrysAlisPro, Oxford Diffraction Ltd.,
Version 1.171.33.42 (release 29-05-2009 CrysAlis171 .NET)
(compiled May 29 2009,17:40:42)
;
_computing_molecular_graphics 'Ortep-3 for Windows (Farrugia, 1997)'
_computing_publication_material 'WinGX publication routines (Farrugia, 1999)'
_computing_structure_refinement 'SHELXL-2013 (Sheldrick, 2013)'
_diffrn_ambient_temperature 293(2)
_diffrn_detector_area_resol_mean 16.0827
_diffrn_measured_fraction_theta_full 0.999
_diffrn_measured_fraction_theta_max 0.892
_diffrn_measurement_device_type 'Xcalibur, Sapphire3'
_diffrn_measurement_method '\w scans'
_diffrn_radiation_monochromator graphite
_diffrn_radiation_source 'Enhance (Mo) X-ray Source'
_diffrn_radiation_type MoK\a
_diffrn_radiation_wavelength 0.71073
_diffrn_reflns_av_R_equivalents 0.0569
_diffrn_reflns_av_unetI/netI 0.0841
_diffrn_reflns_Laue_measured_fraction_full 0.999
_diffrn_reflns_Laue_measured_fraction_max 0.892
_diffrn_reflns_limit_h_max 12
_diffrn_reflns_limit_h_min -12
_diffrn_reflns_limit_k_max 33
_diffrn_reflns_limit_k_min -31
_diffrn_reflns_limit_l_max 10
_diffrn_reflns_limit_l_min -11
_diffrn_reflns_number 8443
_diffrn_reflns_point_group_measured_fraction_full 0.936
_diffrn_reflns_point_group_measured_fraction_max 0.789
_diffrn_reflns_theta_full 25.242
_diffrn_reflns_theta_max 28.961
_diffrn_reflns_theta_min 2.206
_exptl_absorpt_coefficient_mu 0.516
_exptl_absorpt_correction_T_max 1.00000
_exptl_absorpt_correction_T_min 0.57602
_exptl_absorpt_correction_type multi-scan
_exptl_crystal_colour colourless
_exptl_crystal_density_diffrn 1.408
_exptl_crystal_description plate
_exptl_crystal_F_000 924.0
_exptl_crystal_size_max 0.5
_exptl_crystal_size_mid 0.3
_exptl_crystal_size_min 0.2
_refine_diff_density_max 0.294
_refine_diff_density_min -0.467
_refine_diff_density_rms 0.060
_refine_ls_abs_structure_details
;
 Flack x determined using 811 quotients [(I+)-(I-)]/[(I+)+(I-)]
 (Parsons and Flack (2004), Acta Cryst. A60, s61).
;
_refine_ls_abs_structure_Flack -0.04(7)
_refine_ls_extinction_method none
_refine_ls_goodness_of_fit_ref 0.992
_refine_ls_hydrogen_treatment constr
_refine_ls_matrix_type full
_refine_ls_number_parameters 269
_refine_ls_number_reflns 4531
_refine_ls_number_restraints 6
_refine_ls_restrained_S_all 0.992
_refine_ls_R_factor_all 0.1300
_refine_ls_R_factor_gt 0.0748
_refine_ls_shift/su_max 0.008
_refine_ls_shift/su_mean 0.001
_refine_ls_structure_factor_coef Fsqd
_refine_ls_weighting_details 'w=1/[\s^2^(Fo^2^)+(0.1015P)^2^] where P=(Fo^2^+2Fc^2^)/3'
_refine_ls_weighting_scheme calc
_refine_ls_wR_factor_gt 0.1747
_refine_ls_wR_factor_ref 0.2125
_reflns_Friedel_coverage 0.765
_reflns_Friedel_fraction_full 0.872
_reflns_Friedel_fraction_max 0.686
_reflns_number_gt 2570
_reflns_number_total 4531
_reflns_threshold_expression 'I > 2\s(I)'
_cod_data_source_file c8ra00315g2.cif
_cod_data_source_block VC1715
_cod_database_code 7230189
_shelx_space_group_comment
;
The symmetry employed for this shelxl refinement is uniquely defined
by the following loop, which should always be used as a source of
symmetry information in preference to the above space-group names.
They are only intended as comments.
;
_shelxl_version_number 2013-4

loop_
_space_group_symop_operation_xyz
'x, y, z'
'x, -y, z'
'x+1/2, y+1/2, z'
'x+1/2, -y+1/2, z'

loop_
_atom_site_label
_atom_site_type_symbol
_atom_site_fract_x
_atom_site_fract_y
_atom_site_fract_z
_atom_site_U_iso_or_equiv
_atom_site_adp_type
_atom_site_occupancy
_atom_site_site_symmetry_order
_atom_site_calc_flag
_atom_site_refinement_flags_posn
_atom_site_refinement_flags_adp
_atom_site_refinement_flags_occupancy
_atom_site_disorder_assembly
_atom_site_disorder_group
N1 N 1.0341(7) 0.5433(2) 1.0491(10) 0.0395(12) Uani 1 1 d . . . . .
C2 C 1.0530(9) 0.5269(3) 0.9008(10) 0.0480(16) Uani 1 1 d . . . . .
H2 H 1.0636 0.5489 0.8171 0.058 Uiso 1 1 calc R U . . .
C3 C 1.0262(11) 0.5000 1.1355(13) 0.042(2) Uani 1 2 d S T P . .
H3 H 1.0166 0.5000 1.2412 0.050 Uiso 1 2 calc R U P . .
C4 C 1.0169(9) 0.5982(3) 1.1009(11) 0.0474(16) Uani 1 1 d . . . . .
H4A H 1.0235 0.5982 1.2164 0.057 Uiso 1 1 calc R U . . .
H4B H 0.9273 0.6104 1.0468 0.057 Uiso 1 1 calc R U . . .
C5 C 1.1193(8) 0.6371(3) 1.0657(11) 0.0449(16) Uani 1 1 d . . . . .
C6 C 1.0893(9) 0.6779(3) 0.9651(11) 0.0500(17) Uani 1 1 d . . . . .
H6 H 1.1611 0.7008 0.9666 0.060 Uiso 1 1 calc R U . . .
C7 C 0.9614(9) 0.6935(3) 0.8502(11) 0.0480(17) Uani 1 1 d . . . . .
C8 C 0.9332(10) 0.7465(3) 0.8194(11) 0.0522(18) Uani 1 1 d . . . . .
H8 H 0.9941 0.7718 0.8739 0.063 Uiso 1 1 calc R U . . .
C9 C 0.8155(9) 0.7640(3) 0.7084(11) 0.0446(16) Uani 1 1 d . . . . .
C10 C 0.7849(10) 0.8195(3) 0.6800(12) 0.059(2) Uani 1 1 d . . . . .
H10 H 0.8425 0.8449 0.7394 0.070 Uiso 1 1 calc R U . . .
C11 C 0.6744(10) 0.8354(3) 0.5688(12) 0.060(2) Uani 1 1 d . . . . .
H11 H 0.6575 0.8715 0.5496 0.072 Uiso 1 1 calc R U . . .
C12 C 0.5837(9) 0.7968(3) 0.4809(11) 0.0509(18) Uani 1 1 d . . . . .
C13 C 0.6085(9) 0.7432(3) 0.5046(11) 0.0497(17) Uani 1 1 d . . . . .
H13 H 0.5491 0.7183 0.4454 0.060 Uiso 1 1 calc R U . . .
C14 C 0.7259(9) 0.7263(3) 0.6208(11) 0.0481(17) Uani 1 1 d . . . . .
C15 C 0.7548(10) 0.6713(3) 0.6496(12) 0.060(2) Uani 1 1 d . . . . .
H15 H 0.6956 0.6459 0.5925 0.072 Uiso 1 1 calc R U . . .
C16 C 0.8692(10) 0.6552(3) 0.7611(12) 0.064(2) Uani 1 1 d . . . . .
H16 H 0.8867 0.6190 0.7785 0.077 Uiso 1 1 calc R U . . .
C17 C 1.2595(9) 0.6323(3) 1.1654(12) 0.0551(18) Uani 1 1 d . . . . .
O1 O 1.3524(8) 0.6594(3) 1.1521(11) 0.0819(19) Uani 1 1 d . . . . .
O2 O 1.2707(7) 0.5921(2) 1.2713(10) 0.0646(14) Uani 1 1 d . . . . .
C18 C 1.4048(12) 0.5840(4) 1.3832(14) 0.089(3) Uani 1 1 d . . . . .
H18A H 1.4327 0.6162 1.4429 0.133 Uiso 1 1 calc R U . . .
H18B H 1.4689 0.5749 1.3222 0.133 Uiso 1 1 calc R U . . .
H18C H 1.3999 0.5556 1.4571 0.133 Uiso 1 1 calc R U . . .
O3 O 0.4748(7) 0.81818(19) 0.3701(10) 0.0579(13) Uani 1 1 d . . . . .
C19 C 0.3811(10) 0.7807(3) 0.2797(12) 0.0557(19) Uani 1 1 d . . . . .
H19A H 0.3566 0.7547 0.3517 0.067 Uiso 1 1 calc R U . . .
H19B H 0.4206 0.7620 0.2030 0.067 Uiso 1 1 calc R U . . .
C20 C 0.2632(10) 0.8104(3) 0.1950(12) 0.0579(19) Uani 1 1 d . . . . .
C21 C 0.1637(12) 0.8327(4) 0.1322(14) 0.084(3) Uani 1 1 d . . . . .
H21 H 0.0847 0.8505 0.0824 0.100 Uiso 1 1 calc R U . . .
C26 C 0.8124(16) 0.5000 0.4535(19) 0.086(4) Uani 1 2 d S T P . .
H26 H 0.9086 0.5000 0.5080 0.104 Uiso 1 2 calc R U P . .
Cl3 Cl 0.7795(7) 0.55727(16) 0.3441(9) 0.1522(18) Uani 1 1 d . . . . .
Cl4 Cl 0.7218(7) 0.5000 0.6051(9) 0.141(2) Uani 1 2 d S T P . .
C27 C 0.4438(4) 0.5000 0.8619(8) 0.106(5) Uani 1 2 d DS T P . .
H27A H 0.3626 0.5000 0.7725 0.127 Uiso 0.900(6) 2 calc R U P A 1
H27B H 0.4203 0.5000 0.7433 0.127 Uiso 0.100(6) 2 calc R U P A 2
Cl1 Cl 0.5360(5) 0.55702(15) 0.8442(9) 0.1417(17) Uani 0.900(6) 1 d D . P A 1
Cl2 Cl 0.3933(8) 0.5000 1.0423(8) 0.194(4) Uani 0.900(6) 2 d DS T P A 1
Cl1B Cl 0.425(5) 0.5644(7) 0.929(5) 0.1417(17) Uani 0.100(6) 1 d D . P A 2
Cl2B Cl 0.6184(6) 0.5000 0.931(5) 0.194(4) Uani 0.100(6) 2 d DS T P A 2
Cl5 Cl 1.1523(6) 0.5000 1.5515(8) 0.0761(10) Uani 1 2 d S T P . .

loop_
_atom_site_aniso_label
_atom_site_aniso_U_11
_atom_site_aniso_U_22
_atom_site_aniso_U_33
_atom_site_aniso_U_23
_atom_site_aniso_U_13
_atom_site_aniso_U_12
N1 0.048(3) 0.032(3) 0.039(3) 0.001(2) 0.012(2) -0.001(2)
C2 0.065(5) 0.045(4) 0.037(3) 0.005(3) 0.018(3) 0.000(3)
C3 0.053(6) 0.043(5) 0.033(5) 0.000 0.017(4) 0.000
C4 0.058(4) 0.039(4) 0.048(4) -0.004(3) 0.019(3) 0.004(3)
C5 0.044(4) 0.038(4) 0.053(4) -0.008(3) 0.013(3) -0.003(3)
C6 0.055(5) 0.040(4) 0.056(4) -0.005(3) 0.014(3) -0.003(3)
C7 0.055(5) 0.042(4) 0.046(4) -0.005(3) 0.010(3) -0.002(3)
C8 0.070(5) 0.040(4) 0.045(4) -0.001(3) 0.012(4) -0.006(3)
C9 0.054(4) 0.038(4) 0.043(4) 0.002(3) 0.015(3) -0.002(3)
C10 0.082(6) 0.033(4) 0.055(4) 0.001(3) 0.004(4) -0.010(4)
C11 0.085(6) 0.035(4) 0.055(4) -0.001(3) 0.007(4) -0.005(4)
C12 0.054(5) 0.045(4) 0.053(4) 0.011(3) 0.014(4) 0.001(3)
C13 0.050(4) 0.042(4) 0.056(4) -0.006(3) 0.009(3) -0.002(3)
C14 0.052(4) 0.046(4) 0.045(4) -0.004(3) 0.009(3) 0.001(3)
C15 0.064(5) 0.038(4) 0.069(5) -0.008(3) -0.001(4) -0.003(4)
C16 0.067(5) 0.038(4) 0.080(5) -0.001(4) 0.005(4) 0.009(4)
C17 0.048(5) 0.049(4) 0.064(5) -0.004(4) 0.005(4) -0.004(4)
O1 0.055(4) 0.069(4) 0.111(5) 0.025(3) 0.001(3) -0.011(3)
O2 0.065(4) 0.061(3) 0.061(3) 0.015(3) 0.002(3) -0.003(3)
C18 0.079(7) 0.083(7) 0.084(6) 0.016(5) -0.019(6) 0.012(5)
O3 0.060(3) 0.040(3) 0.067(3) 0.006(2) 0.003(3) 0.000(2)
C19 0.059(5) 0.048(4) 0.058(4) 0.003(3) 0.011(4) -0.002(4)
C20 0.059(5) 0.053(4) 0.056(4) -0.003(4) 0.005(4) -0.007(4)
C21 0.075(7) 0.068(6) 0.091(6) -0.002(5) -0.012(5) 0.007(5)
C26 0.067(9) 0.089(10) 0.105(10) 0.000 0.023(7) 0.000
Cl3 0.146(3) 0.101(3) 0.239(5) 0.060(3) 0.105(3) 0.039(2)
Cl4 0.098(3) 0.223(6) 0.110(3) 0.000 0.043(3) 0.000
C27 0.129(15) 0.087(11) 0.085(10) 0.000 -0.006(10) 0.000
Cl1 0.177(5) 0.093(3) 0.147(3) -0.014(2) 0.025(3) 0.007(3)
Cl2 0.116(5) 0.373(14) 0.097(4) 0.000 0.029(3) 0.000
Cl1B 0.177(5) 0.093(3) 0.147(3) -0.014(2) 0.025(3) 0.007(3)
Cl2B 0.116(5) 0.373(14) 0.097(4) 0.000 0.029(3) 0.000
Cl5 0.073(2) 0.112(3) 0.0432(14) 0.000 0.0132(13) 0.000

loop_
_atom_type_symbol
_atom_type_description
_atom_type_scat_dispersion_real
_atom_type_scat_dispersion_imag
_atom_type_scat_source
C C 0.0033 0.0016 'International Tables Vol C Tables 4.2.6.8 and 6.1.1.4'
H H 0.0000 0.0000 'International Tables Vol C Tables 4.2.6.8 and 6.1.1.4'
N N 0.0061 0.0033 'International Tables Vol C Tables 4.2.6.8 and 6.1.1.4'
O O 0.0106 0.0060 'International Tables Vol C Tables 4.2.6.8 and 6.1.1.4'
Cl Cl 0.1484 0.1585 'International Tables Vol C Tables 4.2.6.8 and 6.1.1.4'

loop_
_geom_angle_atom_site_label_1
_geom_angle_atom_site_label_2
_geom_angle_atom_site_label_3
_geom_angle
_geom_angle_site_symmetry_1
_geom_angle_site_symmetry_3
C3 N1 C2 107.9(5) . .
C3 N1 C4 124.9(5) . .
C2 N1 C4 127.2(5) . .
C2 C2 N1 107.2(3) 2_565 .
N1 C3 N1 109.9(7) 2_565 .
N1 C4 C5 113.8(5) . .
C6 C5 C17 118.2(7) . .
C6 C5 C4 124.4(7) . .
C17 C5 C4 117.0(6) . .
C5 C6 C7 131.3(7) . .
C8 C7 C16 118.0(7) . .
C8 C7 C6 119.6(6) . .
C16 C7 C6 122.2(6) . .
C7 C8 C9 122.5(7) . .
C14 C9 C8 119.3(6) . .
C14 C9 C10 118.5(7) . .
C8 C9 C10 122.1(7) . .
C11 C10 C9 121.2(7) . .
C10 C11 C12 119.8(7) . .
C13 C12 O3 124.8(7) . .
C13 C12 C11 121.0(7) . .
O3 C12 C11 114.2(6) . .
C12 C13 C14 119.3(6) . .
C9 C14 C15 118.9(6) . .
C9 C14 C13 120.1(6) . .
C15 C14 C13 121.0(6) . .
C16 C15 C14 120.8(7) . .
C15 C16 C7 120.5(7) . .
O1 C17 O2 123.7(7) . .
O1 C17 C5 125.4(7) . .
O2 C17 C5 111.0(7) . .
C17 O2 C18 116.7(7) . .
C12 O3 C19 115.9(6) . .
O3 C19 C20 107.3(6) . .
C21 C20 C19 176.0(10) . .
Cl3 C26 Cl3 115.3(9) 2_565 .
Cl3 C26 Cl4 109.4(6) 2_565 .
Cl3 C26 Cl4 109.4(6) . .
Cl2B C27 Cl1B 94.3(18) . 2_565
Cl2B C27 Cl1B 94.3(18) . .
Cl1B C27 Cl1B 136(3) 2_565 .
Cl2 C27 Cl1 111.3(4) . .
Cl2 C27 Cl1 111.3(4) . 2_565
Cl1 C27 Cl1 110.4(4) . 2_565
C27 Cl1B Cl2B 42.9(9) . .
C27 Cl2B Cl1B 42.9(9) . 2_565
C27 Cl2B Cl1B 42.9(9) . .
Cl1B Cl2B Cl1B 78.6(19) 2_565 .

loop_
_geom_bond_atom_site_label_1
_geom_bond_atom_site_label_2
_geom_bond_distance
_geom_bond_site_symmetry_2
N1 C3 1.324(7) .
N1 C2 1.388(8) .
N1 C4 1.470(8) .
C2 C2 1.350(14) 2_565
C3 N1 1.324(7) 2_565
C4 C5 1.516(10) .
C5 C6 1.321(9) .
C5 C17 1.483(10) .
C6 C7 1.482(10) .
C7 C8 1.369(10) .
C7 C16 1.429(11) .
C8 C9 1.407(10) .
C9 C14 1.397(9) .
C9 C10 1.434(9) .
C10 C11 1.345(11) .
C11 C12 1.420(10) .
C12 C13 1.373(10) .
C12 O3 1.380(9) .
C13 C14 1.421(9) .
C14 C15 1.419(10) .
C15 C16 1.375(10) .
C17 O1 1.198(9) .
C17 O2 1.339(9) .
O2 C18 1.481(11) .
O3 C19 1.425(9) .
C19 C20 1.450(11) .
C20 C21 1.170(12) .
C26 Cl3 1.700(9) 2_565
C26 Cl3 1.700(9) .
C26 Cl4 1.769(15) .
C27 Cl2B 1.7400(15) .
C27 Cl1B 1.7398(14) 2_565
C27 Cl1B 1.7398(14) .
C27 Cl2 1.7402(14) .
C27 Cl1 1.7402(14) .
C27 Cl1 1.7403(14) 2_565
Cl1B Cl2B 2.55(4) .
Cl2B Cl1B 2.55(4) 2_565

loop_
_geom_torsion_atom_site_label_1
_geom_torsion_atom_site_label_2
_geom_torsion_atom_site_label_3
_geom_torsion_atom_site_label_4
_geom_torsion
_geom_torsion_site_symmetry_1
_geom_torsion_site_symmetry_4
C3 N1 C2 C2 1.4(6) . 2_565
C4 N1 C2 C2 -175.1(5) . 2_565
C2 N1 C3 N1 -2.3(11) . 2_565
C4 N1 C3 N1 174.3(5) . 2_565
C3 N1 C4 C5 136.7(8) . .
C2 N1 C4 C5 -47.4(9) . .
N1 C4 C5 C6 115.7(7) . .
N1 C4 C5 C17 -71.6(7) . .
C17 C5 C6 C7 179.5(7) . .
C4 C5 C6 C7 -7.9(12) . .
C5 C6 C7 C8 147.7(8) . .
C5 C6 C7 C16 -36.5(12) . .
C16 C7 C8 C9 2.2(11) . .
C6 C7 C8 C9 178.2(7) . .
C7 C8 C9 C14 -2.6(11) . .
C7 C8 C9 C10 178.3(7) . .
C14 C9 C10 C11 -1.6(11) . .
C8 C9 C10 C11 177.4(7) . .
C9 C10 C11 C12 1.9(12) . .
C10 C11 C12 C13 -1.6(12) . .
C10 C11 C12 O3 -179.7(7) . .
O3 C12 C13 C14 178.9(6) . .
C11 C12 C13 C14 0.9(11) . .
C8 C9 C14 C15 1.6(10) . .
C10 C9 C14 C15 -179.3(7) . .
C8 C9 C14 C13 -178.1(6) . .
C10 C9 C14 C13 0.9(10) . .
C12 C13 C14 C9 -0.6(10) . .
C12 C13 C14 C15 179.7(7) . .
C9 C14 C15 C16 -0.4(12) . .
C13 C14 C15 C16 179.4(8) . .
C14 C15 C16 C7 0.0(13) . .
C8 C7 C16 C15 -0.9(12) . .
C6 C7 C16 C15 -176.8(8) . .
C6 C5 C17 O1 -7.6(11) . .
C4 C5 C17 O1 179.3(7) . .
C6 C5 C17 O2 174.1(7) . .
C4 C5 C17 O2 1.0(8) . .
O1 C17 O2 C18 3.8(12) . .
C5 C17 O2 C18 -177.8(7) . .
C13 C12 O3 C19 2.1(10) . .
C11 C12 O3 C19 -179.8(7) . .
C12 O3 C19 C20 169.1(6) . .
Cl1B C27 Cl1B Cl2B 101(4) 2_565 .
Cl2 C27 Cl1B Cl2B 101.0(18) . .
Cl1 C27 Cl1B Cl2B -45(2) . .
Cl1 C27 Cl1B Cl2B 7(3) 2_565 .
Cl1B C27 Cl2B Cl1B 137(3) . 2_565
Cl2 C27 Cl2B Cl1B 68.6(14) . 2_565
Cl1 C27 Cl2B Cl1B 176.5(17) . 2_565
Cl1 C27 Cl2B Cl1B -39.3(18) 2_565 2_565
Cl1B C27 Cl2B Cl1B -137(3) 2_565 .
Cl2 C27 Cl2B Cl1B -68.6(14) . .
Cl1 C27 Cl2B Cl1B 39.3(18) . .
Cl1 C27 Cl2B Cl1B -176.5(17) 2_565 .
